data_1540405
loop_
_publ_author_name
'Saha, Manideepa'
'Das, Mriganka'
'Nasani, Rajendar'
'Choudhuri, Indrani'
'Yousufuddin, Muhammed'
'Nayek, Hari Pada'
'Shaikh, Mobin M.'
'Pathak, Biswarup'
'Mukhopadhyay, Suman'

_publ_section_title
;
 Targeted water soluble copper-tetrazolate complexes: interactions with
 biomolecules and catecholase like activities.
;
_journal_issue 46
_journal_name_full 'Dalton transactions (Cambridge, England : 2003)'
_journal_page_first 20154
_journal_page_last 20167
_journal_paper_doi 10.1039/c5dt01471a
_journal_volume 44
_journal_year 2015
_chemical_formula_moiety '(C29 H19 Cu N10), 0.5(NO3),0.5(N3),2(H2O)'
_chemical_formula_sum 'C29 H23 Cu N12 O3.5'
_chemical_formula_weight 659.13
_chemical_name_systematic
;
 ?
;
_space_group_crystal_system triclinic
_space_group_IT_number 2
_space_group_name_Hall '-P 1'
_space_group_name_H-M_alt 'P -1'
_symmetry_space_group_name_Hall '-P 1'
_symmetry_space_group_name_H-M 'P -1'
_atom_sites_solution_hydrogens geom
_audit_creation_method SHELXL-2013
_audit_update_record
;
2015-10-07 deposited with the CCDC.
2015-10-20 downloaded from the CCDC.
;
_cell_angle_alpha 71.600(8)
_cell_angle_beta 68.381(8)
_cell_angle_gamma 70.668(8)
_cell_formula_units_Z 2
_cell_length_a 11.9248(10)
_cell_length_b 11.9276(12)
_cell_length_c 13.4576(11)
_cell_measurement_temperature 150(2)
_cell_volume 1637.7(3)
_computing_structure_refinement 'SHELXL-2013 (Sheldrick, 2013)'
_diffrn_ambient_temperature 150(2)
_diffrn_measured_fraction_theta_full 0.995
_diffrn_measured_fraction_theta_max 0.970
_diffrn_measurement_device_type 'Xcalibur, Eos'
_diffrn_measurement_method '\w scans'
_diffrn_radiation_type CuK\a
_diffrn_radiation_wavelength 1.54184
_diffrn_reflns_av_R_equivalents 0.0275
_diffrn_reflns_av_unetI/netI 0.0274
_diffrn_reflns_Laue_measured_fraction_full 0.995
_diffrn_reflns_Laue_measured_fraction_max 0.970
_diffrn_reflns_limit_h_max 9
_diffrn_reflns_limit_h_min -14
_diffrn_reflns_limit_k_max 13
_diffrn_reflns_limit_k_min -14
_diffrn_reflns_limit_l_max 14
_diffrn_reflns_limit_l_min -16
_diffrn_reflns_number 10588
_diffrn_reflns_point_group_measured_fraction_full 0.995
_diffrn_reflns_point_group_measured_fraction_max 0.970
_diffrn_reflns_theta_full 67.684
_diffrn_reflns_theta_max 71.321
_diffrn_reflns_theta_min 3.622
_diffrn_source 'fine-focus sealed tube'
_exptl_absorpt_coefficient_mu 1.372
_exptl_absorpt_correction_type none
_exptl_crystal_colour green
_exptl_crystal_density_diffrn 1.337
_exptl_crystal_description block
_exptl_crystal_F_000 676
_exptl_crystal_size_max 0.210
_exptl_crystal_size_mid 0.180
_exptl_crystal_size_min 0.130
_refine_diff_density_max 1.110
_refine_diff_density_min -0.620
_refine_diff_density_rms 0.100
_refine_ls_extinction_coef 0.0026(12)
_refine_ls_extinction_expression Fc^*^=kFc[1+0.001xFc^2^\l^3^/sin(2\q)]^-1/4^
_refine_ls_extinction_method SHELXL
_refine_ls_goodness_of_fit_ref 1.254
_refine_ls_hydrogen_treatment constr
_refine_ls_matrix_type full
_refine_ls_number_parameters 404
_refine_ls_number_reflns 6179
_refine_ls_number_restraints 30
_refine_ls_restrained_S_all 1.280
_refine_ls_R_factor_all 0.0963
_refine_ls_R_factor_gt 0.0909
_refine_ls_shift/su_max 0.000
_refine_ls_shift/su_mean 0.000
_refine_ls_structure_factor_coef Fsqd
_refine_ls_weighting_details 'w=1/[\s^2^(Fo^2^)+(0.2000P)^2^] where P=(Fo^2^+2Fc^2^)/3'
_refine_ls_weighting_scheme calc
_refine_ls_wR_factor_gt 0.2831
_refine_ls_wR_factor_ref 0.2987
_reflns_Friedel_coverage 0.000
_reflns_number_gt 5184
_reflns_number_total 6179
_reflns_threshold_expression 'I > 2\s(I)'
_cod_data_source_file c5dt01471a2.cif
_cod_data_source_block 2
_cod_depositor_comments
;
The following automatic conversions were performed:

'_exptl_absorpt_correction_type' value 'None' changed to 'none'
according to
/usr/data/users/saulius/crontab/automatic-downloads/rss-feeds/RSC/lib/dictionaries/cif_core.dic
dictionary named 'cif_core.dic' version 2.4.2 from 2011-04-26.

Automatic conversion script
Id: cif_fix_values 3271 2015-04-21 07:52:19Z andrius 

 Adding full bibliography for 1540404--1540405.cif.
;
_cod_original_formula_sum 'C29 H23 Cu N12 O3.50'
_cod_database_code 1540405
_shelx_space_group_comment
;
The symmetry employed for this shelxl refinement is uniquely defined
by the following loop, which should always be used as a source of
symmetry information in preference to the above space-group names.
They are only intended as comments.
;
_shelx_estimated_absorpt_t_min 0.762
_shelx_estimated_absorpt_t_max 0.842
_shelxl_version_number 2013-4

loop_
_space_group_symop_operation_xyz
'x, y, z'
'-x, -y, -z'

loop_
_atom_site_label
_atom_site_type_symbol
_atom_site_fract_x
_atom_site_fract_y
_atom_site_fract_z
_atom_site_U_iso_or_equiv
_atom_site_adp_type
_atom_site_occupancy
_atom_site_site_symmetry_order
_atom_site_calc_flag
_atom_site_refinement_flags_posn
_atom_site_refinement_flags_adp
_atom_site_refinement_flags_occupancy
_atom_site_disorder_assembly
_atom_site_disorder_group
Cu1 Cu 0.71144(4) 0.30052(5) 0.73334(4) 0.0754(3) Uani 1 1 d . . . . .
N1 N 0.8898(3) 0.3142(3) 0.6603(3) 0.0773(7) Uani 1 1 d . . . . .
N2 N 0.7305(3) 0.3244(3) 0.5571(3) 0.0802(8) Uani 1 1 d . . . . .
N3 N 0.5391(3) 0.2724(3) 0.7886(3) 0.0799(8) Uani 1 1 d . . . . .
N4 N 0.7567(4) 0.1123(3) 0.7791(3) 0.0925(10) Uani 1 1 d . . . . .
N5 N 0.6494(3) 0.4750(3) 0.7456(3) 0.0771(7) Uani 1 1 d . . . . .
N6 N 0.6094(3) 0.5726(3) 0.6766(3) 0.0914(9) Uani 1 1 d . . . . .
N7 N 0.5789(4) 0.6669(4) 0.7186(4) 0.1041(11) Uani 1 1 d . . . . .
N8 N 0.5987(3) 0.6335(3) 0.8164(4) 0.0959(10) Uani 1 1 d . . . . .
N9 N 0.7130(3) 0.3149(3) 0.9274(3) 0.0843(8) Uani 1 1 d . . . . .
N10 N 0.6972(5) 0.4040(5) 1.1019(4) 0.1114(12) Uani 1 1 d . . . . .
C1 C 0.9681(4) 0.3104(5) 0.7117(4) 0.0934(12) Uani 1 1 d . . . . .
H1 H 0.9407 0.2997 0.7875 0.112 Uiso 1 1 calc R U . . .
C2 C 1.0911(4) 0.3221(6) 0.6552(5) 0.1057(15) Uani 1 1 d . . . . .
H2 H 1.1436 0.3190 0.6933 0.127 Uiso 1 1 calc R U . . .
C3 C 1.1308(4) 0.3377(5) 0.5462(4) 0.0989(12) Uani 1 1 d . . . . .
H3 H 1.2119 0.3446 0.5084 0.119 Uiso 1 1 calc R U . . .
C4 C 1.0512(4) 0.3440(4) 0.4871(4) 0.0856(10) Uani 1 1 d . . . . .
C5 C 1.0851(4) 0.3633(5) 0.3724(4) 0.0976(12) Uani 1 1 d . . . . .
H5 H 1.1655 0.3707 0.3318 0.117 Uiso 1 1 calc R U . . .
C6 C 1.0076(5) 0.3715(5) 0.3200(4) 0.1022(13) Uani 1 1 d . . . . .
H6 H 1.0335 0.3866 0.2439 0.123 Uiso 1 1 calc R U . . .
C7 C 0.8846(4) 0.3574(4) 0.3787(3) 0.0883(10) Uani 1 1 d . . . . .
C8 C 0.7971(6) 0.3625(5) 0.3292(4) 0.1037(13) Uani 1 1 d . . . . .
H8 H 0.8186 0.3748 0.2534 0.124 Uiso 1 1 calc R U . . .
C9 C 0.6816(6) 0.3492(6) 0.3920(5) 0.1109(15) Uani 1 1 d . . . . .
H9 H 0.6234 0.3529 0.3595 0.133 Uiso 1 1 calc R U . . .
C10 C 0.6506(5) 0.3302(5) 0.5049(4) 0.0998(13) Uani 1 1 d . . . . .
H10 H 0.5710 0.3209 0.5467 0.120 Uiso 1 1 calc R U . . .
C11 C 0.8446(3) 0.3380(3) 0.4941(3) 0.0755(8) Uani 1 1 d . . . . .
C12 C 0.9297(3) 0.3319(3) 0.5498(3) 0.0745(8) Uani 1 1 d . . . . .
C13 C 0.4309(4) 0.3545(4) 0.7934(4) 0.0891(10) Uani 1 1 d . . . . .
H13 H 0.4311 0.4365 0.7728 0.107 Uiso 1 1 calc R U . . .
C14 C 0.3186(5) 0.3246(6) 0.8272(5) 0.1055(14) Uani 1 1 d . . . . .
H14 H 0.2453 0.3851 0.8282 0.127 Uiso 1 1 calc R U . . .
C15 C 0.3166(6) 0.2069(7) 0.8587(6) 0.130(2) Uani 1 1 d . . . . .
H15 H 0.2412 0.1854 0.8828 0.156 Uiso 1 1 calc R U . . .
C16 C 0.4280(7) 0.1155(6) 0.8558(6) 0.1246(19) Uani 1 1 d . . . . .
C17 C 0.4310(9) -0.0093(8) 0.8899(9) 0.170(4) Uani 1 1 d . . . . .
H17 H 0.3575 -0.0349 0.9176 0.204 Uiso 1 1 calc R U . . .
C18 C 0.5415(12) -0.0916(8) 0.8821(8) 0.182(4) Uani 1 1 d . . . . .
H18 H 0.5432 -0.1740 0.9007 0.219 Uiso 1 1 calc R U . . .
C19 C 0.6567(8) -0.0561(5) 0.8461(6) 0.133(2) Uani 1 1 d . . . . .
C20 C 0.7739(10) -0.1367(6) 0.8436(7) 0.157(3) Uani 1 1 d . . . . .
H20 H 0.7818 -0.2204 0.8641 0.188 Uiso 1 1 calc R U . . .
C21 C 0.8752(9) -0.0919(7) 0.8111(7) 0.157(3) Uani 1 1 d . . . . .
H21 H 0.9524 -0.1447 0.8125 0.189 Uiso 1 1 calc R U . . .
C22 C 0.8637(6) 0.0366(5) 0.7747(5) 0.1168(17) Uani 1 1 d . . . . .
H22 H 0.9348 0.0662 0.7473 0.140 Uiso 1 1 calc R U . . .
C23 C 0.6553(5) 0.0684(4) 0.8142(4) 0.0973(12) Uani 1 1 d . . . . .
C24 C 0.5379(4) 0.1542(4) 0.8187(4) 0.0915(11) Uani 1 1 d . . . . .
C25 C 0.6410(3) 0.5152(3) 0.8320(3) 0.0776(8) Uani 1 1 d . . . . .
C26 C 0.6749(3) 0.4325(4) 0.9269(3) 0.0779(9) Uani 1 1 d . . . . .
C27 C 0.6701(5) 0.4758(5) 1.0152(4) 0.0969(12) Uani 1 1 d . . . . .
H27 H 0.6464 0.5594 1.0106 0.116 Uiso 1 1 calc R U . . .
C28 C 0.7355(5) 0.2854(6) 1.1022(4) 0.1072(15) Uani 1 1 d . . . . .
H28 H 0.7568 0.2306 1.1629 0.129 Uiso 1 1 calc R U . . .
C29 C 0.7446(4) 0.2410(4) 1.0161(4) 0.0936(11) Uani 1 1 d . . . . .
H29 H 0.7734 0.1577 1.0195 0.112 Uiso 1 1 calc R U . . .
N11 N -0.0042(11) 0.4302(12) 0.9678(9) 0.129(3) Uani 0.5 1 d . U P A -1
O1 O 0.0046(7) 0.3577(7) 0.9120(6) 0.1121(19) Uani 0.5 1 d . U P A -1
O2 O 0.0291(9) 0.4212(10) 1.0542(6) 0.242(4) Uani 1 1 d . U . A -1
N12 N 0.0000 0.0000 0.5000 0.382(15) Uani 1 2 d S U P . .
N13 N 0.1469(16) 0.0095(14) 0.5010(14) 0.305(7) Uani 1 1 d . U . . .

loop_
_atom_site_aniso_label
_atom_site_aniso_U_11
_atom_site_aniso_U_22
_atom_site_aniso_U_33
_atom_site_aniso_U_23
_atom_site_aniso_U_13
_atom_site_aniso_U_12
Cu1 0.0631(4) 0.0855(4) 0.0821(4) -0.0258(3) -0.0175(3) -0.0214(3)
N1 0.0593(14) 0.100(2) 0.0770(16) -0.0269(14) -0.0174(12) -0.0205(13)
N2 0.0719(17) 0.0949(19) 0.0817(17) -0.0245(14) -0.0259(14) -0.0219(14)
N3 0.0736(17) 0.0931(19) 0.0825(17) -0.0271(14) -0.0159(14) -0.0328(15)
N4 0.098(2) 0.0810(19) 0.093(2) -0.0272(15) -0.0222(19) -0.0145(17)
N5 0.0608(15) 0.0878(18) 0.0912(18) -0.0264(14) -0.0212(13) -0.0240(13)
N6 0.0750(19) 0.095(2) 0.106(2) -0.0164(18) -0.0315(17) -0.0225(16)
N7 0.090(2) 0.092(2) 0.132(3) -0.021(2) -0.037(2) -0.0225(18)
N8 0.080(2) 0.090(2) 0.124(3) -0.0385(19) -0.0229(19) -0.0226(16)
N9 0.0715(17) 0.093(2) 0.101(2) -0.0329(16) -0.0234(15) -0.0262(14)
N10 0.113(3) 0.137(4) 0.096(2) -0.040(2) -0.030(2) -0.033(3)
C1 0.070(2) 0.133(4) 0.090(2) -0.038(2) -0.0256(18) -0.025(2)
C2 0.065(2) 0.155(5) 0.109(3) -0.042(3) -0.028(2) -0.028(2)
C3 0.065(2) 0.126(3) 0.107(3) -0.033(2) -0.020(2) -0.025(2)
C4 0.069(2) 0.093(2) 0.091(2) -0.0250(18) -0.0119(17) -0.0233(16)
C5 0.081(2) 0.112(3) 0.088(2) -0.024(2) -0.004(2) -0.030(2)
C6 0.108(3) 0.114(3) 0.076(2) -0.024(2) -0.013(2) -0.028(3)
C7 0.091(3) 0.095(2) 0.079(2) -0.0192(17) -0.0255(19) -0.0220(19)
C8 0.125(4) 0.117(3) 0.079(2) -0.023(2) -0.039(2) -0.031(3)
C9 0.110(4) 0.140(4) 0.109(3) -0.034(3) -0.056(3) -0.031(3)
C10 0.086(3) 0.132(4) 0.099(3) -0.029(2) -0.039(2) -0.032(2)
C11 0.076(2) 0.0800(19) 0.0762(18) -0.0241(14) -0.0237(15) -0.0176(15)
C12 0.0640(17) 0.0806(18) 0.0808(19) -0.0237(15) -0.0183(14) -0.0179(14)
C13 0.070(2) 0.108(3) 0.102(3) -0.038(2) -0.0233(18) -0.0256(19)
C14 0.075(2) 0.137(4) 0.120(3) -0.045(3) -0.020(2) -0.039(2)
C15 0.091(3) 0.163(6) 0.153(5) -0.053(4) -0.013(3) -0.060(4)
C16 0.131(5) 0.126(4) 0.138(4) -0.032(3) -0.023(4) -0.074(4)
C17 0.145(6) 0.115(5) 0.245(11) -0.053(6) -0.010(7) -0.065(5)
C18 0.254(12) 0.110(5) 0.186(8) -0.032(5) -0.016(8) -0.105(7)
C19 0.162(6) 0.085(3) 0.142(5) -0.036(3) -0.023(4) -0.032(3)
C20 0.181(8) 0.091(4) 0.156(6) -0.033(4) -0.004(6) -0.026(4)
C21 0.164(7) 0.105(4) 0.159(6) -0.042(4) -0.037(6) 0.023(4)
C22 0.110(4) 0.098(3) 0.122(4) -0.029(3) -0.032(3) 0.001(3)
C23 0.114(3) 0.088(2) 0.090(2) -0.0287(18) -0.011(2) -0.038(2)
C24 0.093(3) 0.094(3) 0.096(2) -0.031(2) -0.018(2) -0.036(2)
C25 0.0582(16) 0.089(2) 0.095(2) -0.0372(17) -0.0130(15) -0.0245(14)
C26 0.0611(17) 0.098(2) 0.085(2) -0.0355(17) -0.0106(15) -0.0300(16)
C27 0.104(3) 0.109(3) 0.092(3) -0.044(2) -0.020(2) -0.033(2)
C28 0.099(3) 0.135(4) 0.094(3) -0.012(3) -0.035(2) -0.041(3)
C29 0.085(2) 0.093(2) 0.103(3) -0.018(2) -0.023(2) -0.031(2)
N11 0.114(5) 0.148(5) 0.124(5) -0.018(4) -0.040(4) -0.037(4)
O1 0.110(3) 0.126(3) 0.109(2) -0.0332(18) -0.0345(18) -0.0307(18)
O2 0.275(8) 0.285(8) 0.142(4) -0.041(5) -0.098(5) -0.005(6)
N12 0.386(15) 0.381(15) 0.379(15) -0.084(6) -0.115(6) -0.090(6)
N13 0.312(11) 0.274(10) 0.316(10) -0.079(8) -0.072(8) -0.064(8)

loop_
_atom_type_symbol
_atom_type_description
_atom_type_scat_dispersion_real
_atom_type_scat_dispersion_imag
_atom_type_scat_source
C C 0.0181 0.0091 'International Tables Vol C Tables 4.2.6.8 and 6.1.1.4'
H H 0.0000 0.0000 'International Tables Vol C Tables 4.2.6.8 and 6.1.1.4'
N N 0.0311 0.0180 'International Tables Vol C Tables 4.2.6.8 and 6.1.1.4'
O O 0.0492 0.0322 'International Tables Vol C Tables 4.2.6.8 and 6.1.1.4'
Cu Cu -1.9646 0.5888 'International Tables Vol C Tables 4.2.6.8 and 6.1.1.4'

loop_
_geom_angle_atom_site_label_1
_geom_angle_atom_site_label_2
_geom_angle_atom_site_label_3
_geom_angle
_geom_angle_site_symmetry_1
N5 Cu1 N3 93.48(13) .
N5 Cu1 N1 92.99(13) .
N3 Cu1 N1 171.14(13) .
N5 Cu1 N4 160.06(15) .
N3 Cu1 N4 80.89(15) .
N1 Cu1 N4 94.93(15) .
N5 Cu1 N2 99.81(13) .
N3 Cu1 N2 94.72(12) .
N1 Cu1 N2 78.21(12) .
N4 Cu1 N2 99.71(14) .
C1 N1 C12 118.4(3) .
C1 N1 Cu1 125.5(3) .
C12 N1 Cu1 116.1(2) .
C11 N2 C10 116.8(4) .
C11 N2 Cu1 110.5(2) .
C10 N2 Cu1 132.7(3) .
C13 N3 C24 117.9(4) .
C13 N3 Cu1 128.5(3) .
C24 N3 Cu1 113.6(3) .
C22 N4 C23 118.9(5) .
C22 N4 Cu1 129.9(4) .
C23 N4 Cu1 111.1(3) .
N6 N5 C25 105.4(3) .
N6 N5 Cu1 129.9(3) .
C25 N5 Cu1 124.7(3) .
N7 N6 N5 108.6(4) .
N6 N7 N8 110.7(4) .
C25 N8 N7 104.3(4) .
C26 N9 C29 116.1(4) .
C27 N10 C28 116.2(4) .
N1 C1 C2 122.5(4) .
N1 C1 H1 118.7 .
C2 C1 H1 118.7 .
C3 C2 C1 118.9(4) .
C3 C2 H2 120.5 .
C1 C2 H2 120.5 .
C2 C3 C4 121.1(4) .
C2 C3 H3 119.5 .
C4 C3 H3 119.5 .
C5 C4 C12 119.3(4) .
C5 C4 C3 124.4(4) .
C12 C4 C3 116.3(4) .
C6 C5 C4 122.7(4) .
C6 C5 H5 118.7 .
C4 C5 H5 118.7 .
C5 C6 C7 120.8(4) .
C5 C6 H6 119.6 .
C7 C6 H6 119.6 .
C8 C7 C11 116.4(4) .
C8 C7 C6 124.3(4) .
C11 C7 C6 119.4(4) .
C9 C8 C7 119.9(4) .
C9 C8 H8 120.0 .
C7 C8 H8 120.0 .
C8 C9 C10 119.7(4) .
C8 C9 H9 120.2 .
C10 C9 H9 120.2 .
N2 C10 C9 123.0(5) .
N2 C10 H10 118.5 .
C9 C10 H10 118.5 .
N2 C11 C7 124.1(4) .
N2 C11 C12 116.8(3) .
C7 C11 C12 119.1(3) .
N1 C12 C4 122.8(3) .
N1 C12 C11 118.5(3) .
C4 C12 C11 118.8(3) .
N3 C13 C14 123.5(5) .
N3 C13 H13 118.2 .
C14 C13 H13 118.2 .
C15 C14 C13 118.9(5) .
C15 C14 H14 120.6 .
C13 C14 H14 120.6 .
C14 C15 C16 120.4(5) .
C14 C15 H15 119.8 .
C16 C15 H15 119.8 .
C24 C16 C17 120.4(7) .
C24 C16 C15 116.8(5) .
C17 C16 C15 122.7(6) .
C18 C17 C16 119.3(7) .
C18 C17 H17 120.3 .
C16 C17 H17 120.3 .
C17 C18 C19 122.2(6) .
C17 C18 H18 118.9 .
C19 C18 H18 118.9 .
C23 C19 C20 115.5(7) .
C23 C19 C18 119.3(7) .
C20 C19 C18 125.2(7) .
C21 C20 C19 119.6(6) .
C21 C20 H20 120.2 .
C19 C20 H20 120.2 .
C20 C21 C22 120.0(7) .
C20 C21 H21 120.0 .
C22 C21 H21 120.0 .
N4 C22 C21 121.3(7) .
N4 C22 H22 119.4 .
C21 C22 H22 119.4 .
N4 C23 C19 124.6(6) .
N4 C23 C24 117.7(4) .
C19 C23 C24 117.7(5) .
N3 C24 C16 122.5(5) .
N3 C24 C23 116.5(4) .
C16 C24 C23 121.0(5) .
N8 C25 N5 111.0(4) .
N8 C25 C26 127.4(4) .
N5 C25 C26 121.6(3) .
N9 C26 C27 121.1(4) .
N9 C26 C25 117.7(3) .
C27 C26 C25 121.2(4) .
N10 C27 C26 122.6(5) .
N10 C27 H27 118.7 .
C26 C27 H27 118.7 .
N10 C28 C29 122.4(5) .
N10 C28 H28 118.8 .
C29 C28 H28 118.8 .
N9 C29 C28 121.6(5) .
N9 C29 H29 119.2 .
C28 C29 H29 119.2 .
O1 N11 O2 136.1(13) .
N13 N12 N13 180.0 2_556

loop_
_geom_bond_atom_site_label_1
_geom_bond_atom_site_label_2
_geom_bond_distance
_geom_bond_site_symmetry_2
Cu1 N5 2.003(3) .
Cu1 N3 2.015(3) .
Cu1 N1 2.026(3) .
Cu1 N4 2.069(4) .
Cu1 N2 2.231(3) .
N1 C1 1.335(5) .
N1 C12 1.353(5) .
N2 C11 1.344(5) .
N2 C10 1.352(5) .
N3 C13 1.331(6) .
N3 C24 1.341(5) .
N4 C22 1.289(7) .
N4 C23 1.342(6) .
N5 N6 1.312(5) .
N5 C25 1.353(5) .
N6 N7 1.301(6) .
N7 N8 1.335(6) .
N8 C25 1.307(5) .
N9 C26 1.322(5) .
N9 C29 1.338(6) .
N10 C27 1.289(7) .
N10 C28 1.335(8) .
C1 C2 1.412(6) .
C1 H1 0.9300 .
C2 C3 1.337(7) .
C2 H2 0.9300 .
C3 C4 1.418(6) .
C3 H3 0.9300 .
C4 C5 1.406(6) .
C4 C12 1.412(5) .
C5 C6 1.319(7) .
C5 H5 0.9300 .
C6 C7 1.424(7) .
C6 H6 0.9300 .
C7 C8 1.408(7) .
C7 C11 1.411(5) .
C8 C9 1.357(8) .
C8 H8 0.9300 .
C9 C10 1.385(7) .
C9 H9 0.9300 .
C10 H10 0.9300 .
C11 C12 1.440(5) .
C13 C14 1.375(6) .
C13 H13 0.9300 .
C14 C15 1.337(9) .
C14 H14 0.9300 .
C15 C16 1.409(10) .
C15 H15 0.9300 .
C16 C24 1.398(7) .
C16 C17 1.404(10) .
C17 C18 1.348(13) .
C17 H17 0.9300 .
C18 C19 1.437(13) .
C18 H18 0.9300 .
C19 C23 1.406(7) .
C19 C20 1.406(12) .
C20 C21 1.351(12) .
C20 H20 0.9300 .
C21 C22 1.430(9) .
C21 H21 0.9300 .
C22 H22 0.9300 .
C23 C24 1.428(7) .
C25 C26 1.445(6) .
C26 C27 1.415(6) .
C27 H27 0.9300 .
C28 C29 1.375(7) .
C28 H28 0.9300 .
C29 H29 0.9300 .
N11 O1 1.271(14) .
N11 O2 1.323(14) .
N12 N13 1.798(18) 2_556
N12 N13 1.798(18) .

loop_
_geom_torsion_atom_site_label_1
_geom_torsion_atom_site_label_2
_geom_torsion_atom_site_label_3
_geom_torsion_atom_site_label_4
_geom_torsion
C25 N5 N6 N7 0.2(4)
Cu1 N5 N6 N7 -179.7(3)
N5 N6 N7 N8 0.3(5)
N6 N7 N8 C25 -0.6(5)
C12 N1 C1 C2 -1.1(7)
Cu1 N1 C1 C2 -179.2(4)
N1 C1 C2 C3 0.1(9)
C1 C2 C3 C4 0.7(9)
C2 C3 C4 C5 178.3(5)
C2 C3 C4 C12 -0.4(7)
C12 C4 C5 C6 0.3(7)
C3 C4 C5 C6 -178.3(5)
C4 C5 C6 C7 -1.8(8)
C5 C6 C7 C8 -178.7(5)
C5 C6 C7 C11 1.8(7)
C11 C7 C8 C9 0.2(7)
C6 C7 C8 C9 -179.3(5)
C7 C8 C9 C10 -0.3(9)
C11 N2 C10 C9 -0.1(8)
Cu1 N2 C10 C9 178.1(4)
C8 C9 C10 N2 0.3(9)
C10 N2 C11 C7 -0.1(6)
Cu1 N2 C11 C7 -178.6(3)
C10 N2 C11 C12 179.9(4)
Cu1 N2 C11 C12 1.4(4)
C8 C7 C11 N2 0.0(6)
C6 C7 C11 N2 179.6(4)
C8 C7 C11 C12 180.0(4)
C6 C7 C11 C12 -0.4(6)
C1 N1 C12 C4 1.4(6)
Cu1 N1 C12 C4 179.6(3)
C1 N1 C12 C11 -179.0(4)
Cu1 N1 C12 C11 -0.8(4)
C5 C4 C12 N1 -179.4(4)
C3 C4 C12 N1 -0.6(6)
C5 C4 C12 C11 1.0(6)
C3 C4 C12 C11 179.8(4)
N2 C11 C12 N1 -0.5(5)
C7 C11 C12 N1 179.5(3)
N2 C11 C12 C4 179.1(3)
C7 C11 C12 C4 -0.9(5)
C24 N3 C13 C14 -0.2(7)
Cu1 N3 C13 C14 176.2(4)
N3 C13 C14 C15 1.0(8)
C13 C14 C15 C16 -0.9(10)
C14 C15 C16 C24 0.0(11)
C14 C15 C16 C17 178.7(8)
C24 C16 C17 C18 -2.9(15)
C15 C16 C17 C18 178.4(9)
C16 C17 C18 C19 3.8(17)
C17 C18 C19 C23 -2.3(15)
C17 C18 C19 C20 175.2(10)
C23 C19 C20 C21 -0.4(12)
C18 C19 C20 C21 -177.9(9)
C19 C20 C21 C22 -2.9(13)
C23 N4 C22 C21 -3.0(9)
Cu1 N4 C22 C21 179.9(5)
C20 C21 C22 N4 4.9(12)
C22 N4 C23 C19 -0.7(8)
Cu1 N4 C23 C19 177.0(5)
C22 N4 C23 C24 179.7(5)
Cu1 N4 C23 C24 -2.6(5)
C20 C19 C23 N4 2.4(10)
C18 C19 C23 N4 -180.0(7)
C20 C19 C23 C24 -178.0(6)
C18 C19 C23 C24 -0.3(10)
C13 N3 C24 C16 -0.8(7)
Cu1 N3 C24 C16 -177.7(4)
C13 N3 C24 C23 -179.1(4)
Cu1 N3 C24 C23 4.0(5)
C17 C16 C24 N3 -177.9(7)
C15 C16 C24 N3 0.9(9)
C17 C16 C24 C23 0.4(10)
C15 C16 C24 C23 179.2(6)
N4 C23 C24 N3 -0.8(7)
C19 C23 C24 N3 179.5(5)
N4 C23 C24 C16 -179.1(5)
C19 C23 C24 C16 1.2(8)
N7 N8 C25 N5 0.8(4)
N7 N8 C25 C26 -178.5(4)
N6 N5 C25 N8 -0.6(4)
Cu1 N5 C25 N8 179.3(2)
N6 N5 C25 C26 178.7(3)
Cu1 N5 C25 C26 -1.4(4)
C29 N9 C26 C27 0.8(5)
C29 N9 C26 C25 179.4(3)
N8 C25 C26 N9 178.2(3)
N5 C25 C26 N9 -0.9(5)
N8 C25 C26 C27 -3.1(6)
N5 C25 C26 C27 177.7(4)
C28 N10 C27 C26 2.7(8)
N9 C26 C27 N10 -2.9(7)
C25 C26 C27 N10 178.5(4)
C27 N10 C28 C29 -0.7(8)
C26 N9 C29 C28 1.2(6)
N10 C28 C29 N9 -1.3(8)
